data_2225285
loop_
_publ_author_name
'Xiao, Jun-Xia'
'Wu, Xian-Ge'
'Qin, Liang'

_publ_section_title
;<i>catena</i>-Poly[[[aqua[(2-hydroxyphenyl)acetato-\k^2^<i>O</i>,<i>O</i>']lead(II)]-\m~3~-[(2-hydroxyphenyl)acetato-\k^4^<i>O</i>:<i>O</i>,<i>O</i>':<i>O</i>']]
 monohydrate]
;
_journal_coeditor_code HY2276
_journal_issue 3
_journal_name_full 'Acta Crystallographica Section E'
_journal_page_first m273
_journal_page_last m274
_journal_paper_doi 10.1107/S1600536810004162
_journal_volume 66
_journal_year 2010
_chemical_formula_iupac '[Pb (C8 H7 O3)2 (H2 O)], H2 O'
_chemical_formula_moiety 'C16 H16 O7 Pb, H2 O'
_chemical_formula_sum 'C16 H18 O8 Pb'
_chemical_formula_weight 545.50
_chemical_name_systematic
;
<i>catena</i>-Poly[[[aqua[(2-hydroxyphenyl)acetato-
\k^2^<i>O</i>,<i>O</i>']lead(II)]-\m~3~-[(2-hydroxyphenyl)acetato-
\k^4^<i>O</i>:<i>O</i>,<i>O</i>':<i>O</i>']] monohydrate]
;
_space_group_IT_number 2
_symmetry_cell_setting triclinic
_symmetry_space_group_name_Hall '-P 1'
_symmetry_space_group_name_H-M 'P -1'
_atom_sites_solution_hydrogens geom
_atom_sites_solution_primary direct
_atom_sites_solution_secondary difmap
_audit_creation_method SHELXL-97
_cell_angle_alpha 109.72(3)
_cell_angle_beta 90.10(3)
_cell_angle_gamma 102.92(3)
_cell_formula_units_Z 2
_cell_length_a 7.4610(15)
_cell_length_b 10.721(2)
_cell_length_c 11.701(2)
_cell_measurement_reflns_used 2895
_cell_measurement_temperature 293(2)
_cell_measurement_theta_max 27.89
_cell_measurement_theta_min 2.35
_cell_volume 855.7(3)
_computing_cell_refinement 'CrystalStructure (Rigaku/MSC, 2002)'
_computing_data_collection 'CrystalStructure (Rigaku/MSC, 2002)'
_computing_data_reduction 'CrystalStructure (Rigaku/MSC, 2002)'
_computing_molecular_graphics 'ORTEPII (Johnson, 1976) and DIAMOND (Brandenburg, 1999)'
_computing_publication_material 'SHELXL97 (Sheldrick, 2008)'
_computing_structure_refinement 'SHELXL97 (Sheldrick, 2008)'
_computing_structure_solution 'SHELXS97 (Sheldrick, 2008)'
_diffrn_ambient_temperature 293(2)
_diffrn_measured_fraction_theta_full 0.998
_diffrn_measured_fraction_theta_max 0.998
_diffrn_measurement_device_type 'Rigaku/MSC Mercury CCD'
_diffrn_measurement_method \w
_diffrn_radiation_monochromator graphite
_diffrn_radiation_source 'fine-focus sealed tube'
_diffrn_radiation_type MoK\a
_diffrn_radiation_wavelength 0.71073
_diffrn_reflns_av_R_equivalents 0.0560
_diffrn_reflns_av_sigmaI/netI 0.0699
_diffrn_reflns_limit_h_max 8
_diffrn_reflns_limit_h_min -8
_diffrn_reflns_limit_k_max 12
_diffrn_reflns_limit_k_min -12
_diffrn_reflns_limit_l_max 14
_diffrn_reflns_limit_l_min -14
_diffrn_reflns_number 6821
_diffrn_reflns_theta_full 25.20
_diffrn_reflns_theta_max 25.20
_diffrn_reflns_theta_min 3.07
_diffrn_standards_number 0
_exptl_absorpt_coefficient_mu 9.900
_exptl_absorpt_correction_T_max 0.126
_exptl_absorpt_correction_T_min 0.075
_exptl_absorpt_correction_type multi-scan
_exptl_absorpt_process_details '(REQAB; Jacobson, 1998)'
_exptl_crystal_colour colorless
_exptl_crystal_density_diffrn 2.117
_exptl_crystal_density_method 'not measured'
_exptl_crystal_description block
_exptl_crystal_F_000 520
_exptl_crystal_size_max 0.30
_exptl_crystal_size_mid 0.26
_exptl_crystal_size_min 0.22
_refine_diff_density_max 2.769
_refine_diff_density_min -1.582
_refine_ls_extinction_method none
_refine_ls_goodness_of_fit_ref 1.048
_refine_ls_hydrogen_treatment constr
_refine_ls_matrix_type full
_refine_ls_number_parameters 228
_refine_ls_number_reflns 3076
_refine_ls_number_restraints 6
_refine_ls_restrained_S_all 1.047
_refine_ls_R_factor_all 0.0367
_refine_ls_R_factor_gt 0.0357
_refine_ls_shift/su_max 0.003
_refine_ls_shift/su_mean 0.001
_refine_ls_structure_factor_coef Fsqd
_refine_ls_weighting_details 'calc w=1/[\s^2^(Fo^2^)+(0.0431P)^2^] where P=(Fo^2^+2Fc^2^)/3'
_refine_ls_weighting_scheme calc
_refine_ls_wR_factor_gt 0.0810
_refine_ls_wR_factor_ref 0.0840
_reflns_number_gt 2951
_reflns_number_total 3076
_reflns_threshold_expression >2\s(I)
_cod_data_source_file hy2276.cif
_cod_data_source_block I
_cod_depositor_comments
;
The following automatic conversions were performed:
'_symmetry_cell_setting' value 'Triclinic' changed to 'triclinic'
according to '/home/saulius/struct/CIF-dictionaries/cif_core.dic'
dictionary named 'cif_core.dic' version 2.4.1 from 2010-06-29.

Automatic conversion script
Id: cif_fix_enum 1527 2010-12-29 10:47:43Z saulius 

The following automatic conversions were performed:

'_symmetry_cell_setting' value 'Triclinic' changed to 'triclinic'
according to /home/saulius/struct/CIF-dictionaries/cif_core.dic
dictionary named 'cif_core.dic' version 2.4.1 from 2010-06-29.

Automatic conversion script
Id: cif_fix_values 1715 2011-07-08 13:25:40Z adriana 
;
_cod_database_code 2225285
_cod_database_fobs_code 2225285

loop_
_symmetry_equiv_pos_as_xyz
'x, y, z'
'-x, -y, -z'

loop_
_atom_site_type_symbol
_atom_site_label
_atom_site_fract_x
_atom_site_fract_y
_atom_site_fract_z
_atom_site_U_iso_or_equiv
_atom_site_adp_type
_atom_site_calc_flag
_atom_site_refinement_flags
_atom_site_occupancy
_atom_site_disorder_assembly
_atom_site_disorder_group
Pb Pb1 0.76187(2) 0.029805(17) 0.601979(13) 0.02638(11) Uani d . 1 . .
O O1 0.6798(6) 0.2761(5) 0.6889(4) 0.0433(10) Uani d . 1 . .
O O2 0.9615(6) 0.2666(4) 0.6423(4) 0.0439(10) Uani d . 1 . .
O O6 0.7995(6) -0.2407(5) 0.1437(5) 0.0487(11) Uani d . 1 . .
H H6 0.8311 -0.3082 0.1465 0.073 Uiso calc R 1 . .
O O5 1.1923(6) 0.5007(4) 0.8890(3) 0.0413(9) Uani d . 1 . .
H H5 1.2721 0.5388 0.9460 0.062 Uiso calc R 1 . .
C C1 0.8449(8) 0.3338(6) 0.6845(5) 0.0320(12) Uani d . 1 . .
C C2 0.9012(8) 0.4889(6) 0.7318(6) 0.0435(14) Uani d . 1 . .
H H2A 0.8219 0.5223 0.6892 0.052 Uiso calc R 1 . .
H H2B 0.8802 0.5217 0.8175 0.052 Uiso calc R 1 . .
C C3 1.0981(8) 0.5484(5) 0.7178(5) 0.0392(13) Uani d . 1 . .
C C4 1.1459(10) 0.6010(6) 0.6257(6) 0.0471(15) Uani d . 1 . .
H H4 1.0530 0.6059 0.5753 0.056 Uiso calc R 1 . .
C C5 1.3273(10) 0.6461(7) 0.6070(6) 0.0512(17) Uani d . 1 . .
H H5A 1.3558 0.6801 0.5442 0.061 Uiso calc R 1 . .
C C6 1.4641(10) 0.6410(7) 0.6797(6) 0.0531(17) Uani d . 1 . .
H H6A 1.5865 0.6687 0.6652 0.064 Uiso calc R 1 . .
C C7 1.4221(9) 0.5938(6) 0.7770(6) 0.0443(14) Uani d . 1 . .
H H7 1.5162 0.5935 0.8289 0.053 Uiso calc R 1 . .
C C8 1.2403(8) 0.5481(5) 0.7949(5) 0.0340(12) Uani d . 1 . .
C C9 0.7658(7) 0.0291(5) 0.3582(5) 0.0269(11) Uani d . 1 . .
C C10 0.7743(8) 0.0257(7) 0.2278(5) 0.0324(12) Uani d . 1 . .
H H10A 0.6655 -0.0388 0.1794 0.039 Uiso calc R 1 . .
H H10B 0.7718 0.1151 0.2260 0.039 Uiso calc R 1 . .
C C11 0.9411(7) -0.0131(6) 0.1715(4) 0.0296(12) Uani d . 1 . .
C C12 0.9491(7) -0.1495(6) 0.1294(4) 0.0300(12) Uani d . 1 . .
C C13 1.1053(8) -0.1886(7) 0.0786(5) 0.0407(14) Uani d . 1 . .
H H13 1.1097 -0.2799 0.0523 0.049 Uiso calc R 1 . .
C C14 1.2530(9) -0.0917(8) 0.0675(6) 0.0448(16) Uani d . 1 . .
H H14 1.3572 -0.1176 0.0332 0.054 Uiso calc R 1 . .
C C15 1.2474(9) 0.0435(7) 0.1069(5) 0.0478(18) Uani d . 1 . .
H H15 1.3478 0.1088 0.0996 0.057 Uiso calc R 1 . .
C C16 1.0910(9) 0.0828(6) 0.1580(5) 0.0390(14) Uani d . 1 . .
H H16 1.0871 0.1741 0.1833 0.047 Uiso calc R 1 . .
O O3 0.9083(5) 0.0283(4) 0.4142(3) 0.0339(9) Uani d . 1 . .
O O4 0.6204(5) 0.0363(4) 0.4101(3) 0.0366(9) Uani d . 1 . .
O O1W 0.6888(6) -0.2332(5) 0.4561(4) 0.0531(12) Uani d D 1 . .
H H2W 0.7696 -0.2339 0.4061 0.080 Uiso d RD 1 . .
H H1W 0.5860 -0.2720 0.4161 0.080 Uiso d RD 1 . .
O O2W 0.4261(6) 0.6318(6) 0.0817(4) 0.0617(14) Uani d D 1 . .
H H3W 0.3977 0.6548 0.1537 0.093 Uiso d RD 1 . .
H H4W 0.5291 0.6783 0.0746 0.093 Uiso d RD 1 . .

loop_
_atom_site_aniso_label
_atom_site_aniso_U_11
_atom_site_aniso_U_22
_atom_site_aniso_U_33
_atom_site_aniso_U_12
_atom_site_aniso_U_13
_atom_site_aniso_U_23
Pb1 0.01845(15) 0.03419(16) 0.02621(15) 0.00640(11) 0.00500(9) 0.00999(11)
O1 0.029(2) 0.046(2) 0.049(2) 0.005(2) 0.0044(18) 0.013(2)
O2 0.031(2) 0.034(2) 0.063(3) 0.0088(19) 0.017(2) 0.012(2)
O6 0.031(2) 0.041(2) 0.075(3) 0.006(2) 0.004(2) 0.022(2)
O5 0.041(2) 0.042(2) 0.041(2) 0.006(2) 0.0043(17) 0.0162(19)
C1 0.026(3) 0.038(3) 0.030(3) 0.006(3) 0.002(2) 0.010(2)
C2 0.029(3) 0.035(3) 0.063(4) 0.008(3) 0.005(3) 0.014(3)
C3 0.034(3) 0.025(3) 0.055(3) 0.005(3) 0.003(3) 0.010(3)
C4 0.061(4) 0.035(3) 0.047(3) 0.013(3) 0.003(3) 0.015(3)
C5 0.055(4) 0.043(3) 0.055(4) 0.002(3) 0.010(3) 0.023(3)
C6 0.043(4) 0.047(4) 0.064(4) 0.002(3) 0.022(3) 0.018(3)
C7 0.031(3) 0.044(3) 0.056(4) 0.005(3) 0.002(3) 0.018(3)
C8 0.029(3) 0.030(3) 0.040(3) 0.006(2) 0.004(2) 0.009(2)
C9 0.022(3) 0.028(2) 0.029(2) 0.006(2) 0.003(2) 0.009(2)
C10 0.027(3) 0.052(3) 0.025(3) 0.018(3) 0.010(2) 0.016(2)
C11 0.029(3) 0.040(3) 0.017(2) 0.014(3) 0.0021(19) 0.003(2)
C12 0.026(3) 0.036(3) 0.022(2) 0.006(2) 0.0002(19) 0.003(2)
C13 0.039(3) 0.048(3) 0.039(3) 0.021(3) 0.008(3) 0.013(3)
C14 0.035(3) 0.068(4) 0.038(3) 0.025(3) 0.016(3) 0.018(3)
C15 0.033(4) 0.061(5) 0.048(4) 0.000(4) 0.007(3) 0.024(4)
C16 0.047(4) 0.038(3) 0.026(2) 0.004(3) 0.005(2) 0.008(2)
O3 0.0205(19) 0.057(2) 0.0277(17) 0.0135(18) 0.0076(14) 0.0173(17)
O4 0.0182(19) 0.052(2) 0.044(2) 0.0106(18) 0.0099(16) 0.0217(19)
O1W 0.046(3) 0.045(2) 0.057(3) 0.000(2) 0.019(2) 0.011(2)
O2W 0.036(3) 0.092(4) 0.044(2) 0.018(3) 0.007(2) 0.005(3)

loop_
_atom_type_symbol
_atom_type_description
_atom_type_scat_dispersion_real
_atom_type_scat_dispersion_imag
_atom_type_scat_source
C C 0.0033 0.0016 'International Tables Vol C Tables 4.2.6.8 and 6.1.1.4'
H H 0.0000 0.0000 'International Tables Vol C Tables 4.2.6.8 and 6.1.1.4'
O O 0.0106 0.0060 'International Tables Vol C Tables 4.2.6.8 and 6.1.1.4'
Pb Pb -3.3944 10.1111 'International Tables Vol C Tables 4.2.6.8 and 6.1.1.4'

loop_
_geom_angle_atom_site_label_1
_geom_angle_atom_site_label_2
_geom_angle_atom_site_label_3
_geom_angle_site_symmetry_1
_geom_angle_site_symmetry_3
_geom_angle
_geom_angle_publ_flag
O3 Pb1 O4 . . 51.86(12) ?
O3 Pb1 O2 . . 72.89(14) ?
O4 Pb1 O2 . . 89.65(15) ?
O3 Pb1 O3 . 2_756 64.41(14) ?
O4 Pb1 O3 . 2_756 115.37(11) ?
O2 Pb1 O3 . 2_756 80.89(13) ?
O3 Pb1 O1W . . 74.25(14) ?
O4 Pb1 O1W . . 77.54(15) ?
O2 Pb1 O1W . . 145.72(13) ?
O3 Pb1 O1W 2_756 . 76.41(14) ?
O3 Pb1 O1 . . 104.29(14) ?
O4 Pb1 O1 . . 80.18(14) ?
O2 Pb1 O1 . . 49.36(13) ?
O3 Pb1 O1 2_756 . 128.80(13) ?
O1 Pb1 O4 . 2_656 76.94(13) ?
O2 Pb1 O4 . 2_656 125.05(14) ?
O3 Pb1 O4 . 2_656 117.78(12) ?
O3 Pb1 O4 2_756 2_656 154.01(12) ?
O4 Pb1 O4 . 2_656 67.94(11) ?
O1W Pb1 O4 . 2_656 79.49(13) ?
O1W Pb1 O1 . . 152.25(15) ?
C1 O1 Pb1 . . 90.2(4) ?
C1 O2 Pb1 . . 98.8(3) ?
C12 O6 H6 . . 109.5 ?
C8 O5 H5 . . 109.5 ?
O2 C1 O1 . . 121.5(5) ?
O2 C1 C2 . . 120.0(5) ?
O1 C1 C2 . . 118.5(5) ?
C3 C2 C1 . . 114.7(5) ?
C3 C2 H2A . . 108.6 ?
C1 C2 H2A . . 108.6 ?
C3 C2 H2B . . 108.6 ?
C1 C2 H2B . . 108.6 ?
H2A C2 H2B . . 107.6 ?
C4 C3 C8 . . 117.8(6) ?
C4 C3 C2 . . 121.6(6) ?
C8 C3 C2 . . 120.6(6) ?
C5 C4 C3 . . 121.5(7) ?
C5 C4 H4 . . 119.2 ?
C3 C4 H4 . . 119.2 ?
C6 C5 C4 . . 120.1(6) ?
C6 C5 H5A . . 119.9 ?
C4 C5 H5A . . 119.9 ?
C5 C6 C7 . . 120.2(6) ?
C5 C6 H6A . . 119.9 ?
C7 C6 H6A . . 119.9 ?
C8 C7 C6 . . 119.5(6) ?
C8 C7 H7 . . 120.2 ?
C6 C7 H7 . . 120.2 ?
O5 C8 C7 . . 121.6(6) ?
O5 C8 C3 . . 117.7(5) ?
C7 C8 C3 . . 120.7(6) ?
O3 C9 O4 . . 120.4(5) ?
O3 C9 C10 . . 118.9(4) ?
O4 C9 C10 . . 120.6(5) ?
C11 C10 C9 . . 113.5(4) ?
C11 C10 H10A . . 108.9 ?
C9 C10 H10A . . 108.9 ?
C11 C10 H10B . . 108.9 ?
C9 C10 H10B . . 108.9 ?
H10A C10 H10B . . 107.7 ?
C12 C11 C16 . . 118.2(5) ?
C12 C11 C10 . . 119.8(5) ?
C16 C11 C10 . . 122.1(5) ?
O6 C12 C11 . . 116.6(5) ?
O6 C12 C13 . . 122.3(5) ?
C11 C12 C13 . . 121.1(5) ?
C14 C13 C12 . . 119.7(6) ?
C14 C13 H13 . . 120.1 ?
C12 C13 H13 . . 120.1 ?
C15 C14 C13 . . 120.3(6) ?
C15 C14 H14 . . 119.9 ?
C13 C14 H14 . . 119.9 ?
C14 C15 C16 . . 120.0(6) ?
C14 C15 H15 . . 120.0 ?
C16 C15 H15 . . 120.0 ?
C11 C16 C15 . . 120.7(6) ?
C11 C16 H16 . . 119.6 ?
C15 C16 H16 . . 119.6 ?
C9 O3 Pb1 . . 95.1(3) ?
C9 O3 Pb1 . 2_756 146.8(3) ?
Pb1 O3 Pb1 . 2_756 115.59(14) ?
C9 O4 Pb1 . . 92.5(3) ?
H2W O1W H1W . . 107.6 ?
H3W O2W H4W . . 112.2 ?

loop_
_geom_bond_atom_site_label_1
_geom_bond_atom_site_label_2
_geom_bond_site_symmetry_2
_geom_bond_distance
_geom_bond_publ_flag
Pb1 O1 . 2.701(5) y
Pb1 O2 . 2.527(4) y
Pb1 O3 . 2.453(3) y
Pb1 O3 2_756 2.662(4) y
Pb1 O4 . 2.508(4) y
Pb1 O4 2_656 2.772(4) y
Pb1 O1W . 2.687(4) y
O1 C1 . 1.259(7) ?
O2 C1 . 1.249(7) ?
O6 C12 . 1.362(7) ?
O6 H6 . 0.8200 ?
O5 C8 . 1.377(7) ?
O5 H5 . 0.8200 ?
C1 C2 . 1.521(8) ?
C2 C3 . 1.499(8) ?
C2 H2A . 0.9700 ?
C2 H2B . 0.9700 ?
C3 C4 . 1.389(9) ?
C3 C8 . 1.393(8) ?
C4 C5 . 1.376(10) ?
C4 H4 . 0.9300 ?
C5 C6 . 1.349(10) ?
C5 H5A . 0.9300 ?
C6 C7 . 1.403(9) ?
C6 H6A . 0.9300 ?
C7 C8 . 1.377(8) ?
C7 H7 . 0.9300 ?
C9 O3 . 1.251(6) ?
C9 O4 . 1.249(6) ?
C9 C10 . 1.515(7) ?
C10 C11 . 1.485(7) ?
C10 H10A . 0.9700 ?
C10 H10B . 0.9700 ?
C11 C12 . 1.392(8) ?
C11 C16 . 1.388(8) ?
C12 C13 . 1.393(8) ?
C13 C14 . 1.375(9) ?
C13 H13 . 0.9300 ?
C14 C15 . 1.375(9) ?
C14 H14 . 0.9300 ?
C15 C16 . 1.396(9) ?
C15 H15 . 0.9300 ?
C16 H16 . 0.9300 ?
O1W H2W . 0.8401 ?
O1W H1W . 0.8400 ?
O2W H3W . 0.8365 ?
O2W H4W . 0.8383 ?

loop_
_geom_hbond_atom_site_label_D
_geom_hbond_atom_site_label_H
_geom_hbond_atom_site_label_A
_geom_hbond_site_symmetry_A
_geom_hbond_distance_DH
_geom_hbond_distance_HA
_geom_hbond_distance_DA
_geom_hbond_angle_DHA
_geom_hbond_publ_flag
O5 H5 O2W 1_656 0.82 1.80 2.618(6) 173 y
O6 H6 O5 2_756 0.82 1.93 2.698(6) 156 y
O1W H1W O1 2_656 0.84 2.31 3.089(6) 154 y
O1W H2W O2 2_756 0.84 2.16 2.900(6) 147 y
O2W H3W O1 2_666 0.84 1.88 2.715(6) 172 y
O2W H4W O6 1_565 0.84 2.05 2.788(7) 146 y
